data_2103071
loop_
_publ_author_name
'Portilla, Jaime'
'Quiroga, Jairo'
'Nogueras, Manuel'
'de la Torre, Jose M.'
'Cobo, Justo'
'Low, John N.'
'Glidewell, Christopher'

_publ_section_title
;
 Structural comparisons of isomeric series of
 7-aryl-benzo[<i>h</i>]pyrazolo[3,4-<i>b</i>]quinolines and
 11-aryl-benzo[<i>f</i>]pyrazolo[3,4-<i>b</i>]quinolines
;
_journal_coeditor_code BM5050
_journal_issue 1
_journal_name_full 'Acta Crystallographica Section B'
_journal_page_first 72
_journal_page_last 83
_journal_paper_doi 10.1107/S0108768107065743
_journal_volume 64
_journal_year 2008
_chemical_formula_moiety 'C26 H20 N4'
_chemical_formula_sum 'C26 H20 N4'
_chemical_formula_weight 388.46
_chemical_name_systematic
;
8-methyl-7-(3-pyridinyl)-10-phenyl-6,10-
dihydro-5H-benzo[h]pyrazolo[3,4-b]quinoline
;
_space_group_IT_number 14
_symmetry_cell_setting monoclinic
_symmetry_space_group_name_Hall '-P 2ybc'
_symmetry_space_group_name_H-M 'P 1 21/c 1'
_atom_sites_solution_hydrogens geom
_atom_sites_solution_primary direct
_atom_sites_solution_secondary difmap
_cell_angle_alpha 90.00
_cell_angle_beta 95.731(3)
_cell_angle_gamma 90.00
_cell_formula_units_Z 4
_cell_length_a 11.2274(6)
_cell_length_b 13.7079(8)
_cell_length_c 12.6935(7)
_cell_measurement_reflns_used 4456
_cell_measurement_temperature 120(2)
_cell_measurement_theta_max 27.50
_cell_measurement_theta_min 2.95
_cell_volume 1943.82(19)
_computing_cell_refinement 'DENZO (Otwinowski & Minor, 1997) & COLLECT'
_computing_data_collection 'COLLECT (Hooft, 1999)'
_computing_data_reduction 'DENZO & COLLECT'
_computing_molecular_graphics 'PLATON (Spek, 2003)'
_computing_publication_material 'SHELXL-97 & PRPKAPPA (Ferguson, 1999)'
_computing_structure_refinement 'OSCAIL (McArdle, 2003 & SHELXL-97 (Sheldrick, 1997)'
_computing_structure_solution 'Sir2004 (Burla et al., 2005)'
_diffrn_ambient_temperature 120(2)
_diffrn_detector_area_resol_mean 9.091
_diffrn_measured_fraction_theta_full 0.997
_diffrn_measured_fraction_theta_max 0.997
_diffrn_measurement_device_type 'Bruker-Nonius KappaCCD'
_diffrn_measurement_method '\f & \w scans'
_diffrn_radiation_monochromator graphite
_diffrn_radiation_source 'Bruker-Nonius FR591 rotating anode'
_diffrn_radiation_type 'Mo K\a'
_diffrn_radiation_wavelength 0.71073
_diffrn_reflns_av_R_equivalents 0.0848
_diffrn_reflns_av_sigmaI/netI 0.0940
_diffrn_reflns_limit_h_max 14
_diffrn_reflns_limit_h_min -14
_diffrn_reflns_limit_k_max 17
_diffrn_reflns_limit_k_min -17
_diffrn_reflns_limit_l_max 16
_diffrn_reflns_limit_l_min -16
_diffrn_reflns_number 19684
_diffrn_reflns_theta_full 27.50
_diffrn_reflns_theta_max 27.50
_diffrn_reflns_theta_min 2.95
_diffrn_standards_decay_% 0
_diffrn_standards_number 0
_exptl_absorpt_coefficient_mu 0.080
_exptl_absorpt_correction_T_max 0.998
_exptl_absorpt_correction_T_min 0.987
_exptl_absorpt_correction_type multi-scan
_exptl_absorpt_process_details 'SADABS 2.10 (Sheldrick, 2003)'
_exptl_crystal_colour colourless
_exptl_crystal_density_diffrn 1.327
_exptl_crystal_density_method 'not measured'
_exptl_crystal_description plate
_exptl_crystal_F_000 816
_exptl_crystal_size_max 0.12
_exptl_crystal_size_mid 0.10
_exptl_crystal_size_min 0.02
_refine_diff_density_max 0.227
_refine_diff_density_min -0.210
_refine_ls_extinction_method none
_refine_ls_goodness_of_fit_ref 1.026
_refine_ls_hydrogen_treatment constr
_refine_ls_matrix_type full
_refine_ls_number_parameters 272
_refine_ls_number_reflns 4456
_refine_ls_number_restraints 0
_refine_ls_restrained_S_all 1.026
_refine_ls_R_factor_all 0.1330
_refine_ls_R_factor_gt 0.0684
_refine_ls_shift/su_max 0.000
_refine_ls_shift/su_mean 0.000
_refine_ls_structure_factor_coef Fsqd
_refine_ls_weighting_details 'w=1/[\s^2^(Fo^2^)+(0.0367P)^2^+0.9505P] where P=(Fo^2^+2Fc^2^)/3'
_refine_ls_weighting_scheme calc
_refine_ls_wR_factor_gt 0.1156
_refine_ls_wR_factor_ref 0.1367
_reflns_number_gt 2654
_reflns_number_total 4456
_reflns_threshold_expression I>2\s(I)
_cod_data_source_file bm5050.cif
_cod_data_source_block V
_cod_depositor_comments
;
The following automatic conversions were performed:
'_exptl_absorpt_correction_type' value 'Multi-scan' changed to
'multi-scan' according to
'/home/saulius/struct/CIF-dictionaries/cif_core.dic' dictionary named
'cif_core.dic' version 2.4.1 from 2010-06-29.

Automatic conversion script
Id: cif_fix_enum 1527 2010-12-29 10:47:43Z saulius 

The following automatic conversions were performed:

'_exptl_absorpt_correction_type' value 'Multi-scan' changed to
'multi-scan' according to
/home/saulius/struct/CIF-dictionaries/cif_core.dic dictionary named
'cif_core.dic' version 2.4.1 from 2010-06-29.

Automatic conversion script
Id: cif_fix_values 1715 2011-07-08 13:25:40Z adriana 
;
_cod_original_sg_symbol_H-M 'P 21/c'
_cod_database_code 2103071

loop_
_symmetry_equiv_pos_as_xyz
'x, y, z'
'-x, y+1/2, -z+1/2'
'-x, -y, -z'
'x, -y+1/2, z+1/2'

loop_
_atom_site_type_symbol
_atom_site_label
_atom_site_fract_x
_atom_site_fract_y
_atom_site_fract_z
_atom_site_U_iso_or_equiv
_atom_site_adp_type
_atom_site_calc_flag
_atom_site_refinement_flags
_atom_site_occupancy
C C1 0.4652(2) 0.36294(16) 0.28142(19) 0.0278(6) Uani d . 1
C C2 0.4340(2) 0.35731(17) 0.1738(2) 0.0311(6) Uani d . 1
C C3 0.3149(2) 0.36973(18) 0.1334(2) 0.0348(6) Uani d . 1
C C4 0.2294(2) 0.38661(18) 0.2018(2) 0.0331(6) Uani d . 1
C C4A 0.2587(2) 0.39087(17) 0.31112(19) 0.0284(6) Uani d . 1
C C5 0.1640(2) 0.3974(2) 0.3862(2) 0.0361(6) Uani d . 1
C C6 0.2067(2) 0.44836(18) 0.48871(19) 0.0292(6) Uani d . 1
C C6A 0.3282(2) 0.41464(16) 0.53671(19) 0.0230(5) Uani d . 1
C C7 0.3622(2) 0.41736(16) 0.64524(19) 0.0249(6) Uani d . 1
C C71 0.27679(19) 0.44442(17) 0.72279(18) 0.0231(5) Uani d . 1
C C72 0.2492(2) 0.37679(18) 0.79790(19) 0.0276(6) Uani d . 1
N N73 0.17335(18) 0.39308(16) 0.87091(16) 0.0355(5) Uani d . 1
C C74 0.1238(2) 0.4814(2) 0.8702(2) 0.0405(7) Uani d . 1
C C75 0.1453(2) 0.5542(2) 0.7998(2) 0.0383(7) Uani d . 1
C C76 0.2224(2) 0.53564(18) 0.7242(2) 0.0296(6) Uani d . 1
C C7A 0.4801(2) 0.38918(16) 0.68073(18) 0.0226(5) Uani d . 1
C C8 0.5537(2) 0.38331(16) 0.77909(18) 0.0242(5) Uani d . 1
C C81 0.5256(2) 0.40234(18) 0.88976(18) 0.0303(6) Uani d . 1
N N9 0.66326(17) 0.35376(14) 0.76365(15) 0.0261(5) Uani d . 1
N N10 0.66424(16) 0.33897(14) 0.65594(15) 0.0247(5) Uani d . 1
C C101 0.7709(2) 0.30740(16) 0.61566(19) 0.0252(6) Uani d . 1
C C102 0.8805(2) 0.32605(17) 0.67353(19) 0.0276(6) Uani d . 1
C C103 0.9843(2) 0.29278(18) 0.6351(2) 0.0321(6) Uani d . 1
C C104 0.9811(2) 0.24307(19) 0.5400(2) 0.0343(6) Uani d . 1
C C105 0.8717(2) 0.22735(19) 0.4826(2) 0.0339(6) Uani d . 1
C C106 0.7663(2) 0.25830(18) 0.51979(18) 0.0289(6) Uani d . 1
C C10A 0.5543(2) 0.36121(16) 0.60378(18) 0.0216(5) Uani d . 1
N N11 0.52538(17) 0.35726(14) 0.49931(15) 0.0241(5) Uani d . 1
C C11A 0.4128(2) 0.38402(16) 0.46696(18) 0.0223(5) Uani d . 1
C C11B 0.3784(2) 0.38026(16) 0.35164(18) 0.0240(5) Uani d . 1
H H1 0.5466 0.3550 0.3085 0.033 Uiso calc R 1
H H2 0.4935 0.3450 0.1272 0.037 Uiso calc R 1
H H3 0.2928 0.3666 0.0593 0.042 Uiso calc R 1
H H4 0.1484 0.3956 0.1738 0.040 Uiso calc R 1
H H5A 0.1373 0.3307 0.4023 0.043 Uiso calc R 1
H H5B 0.0942 0.4330 0.3513 0.043 Uiso calc R 1
H H6A 0.2099 0.5194 0.4755 0.035 Uiso calc R 1
H H6B 0.1476 0.4371 0.5404 0.035 Uiso calc R 1
H H72 0.2867 0.3147 0.7975 0.033 Uiso calc R 1
H H74 0.0702 0.4951 0.9216 0.049 Uiso calc R 1
H H75 0.1076 0.6160 0.8032 0.046 Uiso calc R 1
H H76 0.2382 0.5842 0.6740 0.036 Uiso calc R 1
H H81A 0.4866 0.3449 0.9168 0.045 Uiso calc R 1
H H81B 0.4718 0.4586 0.8904 0.045 Uiso calc R 1
H H81C 0.5998 0.4160 0.9347 0.045 Uiso calc R 1
H H102 0.8840 0.3611 0.7384 0.033 Uiso calc R 1
H H103 1.0592 0.3043 0.6748 0.039 Uiso calc R 1
H H104 1.0528 0.2202 0.5146 0.041 Uiso calc R 1
H H105 0.8687 0.1947 0.4164 0.041 Uiso calc R 1
H H106 0.6916 0.2460 0.4801 0.035 Uiso calc R 1

loop_
_atom_site_aniso_label
_atom_site_aniso_U_11
_atom_site_aniso_U_22
_atom_site_aniso_U_33
_atom_site_aniso_U_12
_atom_site_aniso_U_13
_atom_site_aniso_U_23
C1 0.0323(14) 0.0244(13) 0.0262(15) -0.0001(11) 0.0002(12) 0.0001(11)
C2 0.0409(16) 0.0278(14) 0.0248(15) 0.0022(12) 0.0035(12) -0.0004(11)
C3 0.0462(17) 0.0349(15) 0.0219(14) 0.0005(13) -0.0040(13) 0.0033(12)
C4 0.0343(15) 0.0346(15) 0.0283(15) -0.0016(12) -0.0071(12) 0.0019(12)
C4A 0.0330(14) 0.0252(13) 0.0262(15) -0.0027(11) -0.0020(12) 0.0036(11)
C5 0.0315(14) 0.0460(16) 0.0294(15) 0.0003(13) -0.0034(12) 0.0062(13)
C6 0.0284(14) 0.0317(14) 0.0272(15) 0.0029(11) 0.0015(11) 0.0065(11)
C6A 0.0245(13) 0.0201(12) 0.0242(14) -0.0011(10) 0.0016(11) 0.0017(10)
C7 0.0283(13) 0.0219(12) 0.0242(14) 0.0018(10) 0.0013(11) 0.0020(10)
C71 0.0212(12) 0.0241(13) 0.0232(14) -0.0011(10) -0.0014(10) -0.0015(10)
C72 0.0279(13) 0.0287(14) 0.0260(14) 0.0002(11) 0.0009(11) -0.0008(11)
N73 0.0339(12) 0.0476(14) 0.0256(13) -0.0063(11) 0.0061(10) 0.0001(11)
C74 0.0332(16) 0.0570(19) 0.0329(17) 0.0018(14) 0.0114(13) -0.0106(14)
C75 0.0321(15) 0.0396(16) 0.0432(18) 0.0078(13) 0.0041(13) -0.0083(14)
C76 0.0279(13) 0.0288(14) 0.0312(15) -0.0004(11) -0.0012(11) 0.0006(11)
C7A 0.0284(13) 0.0196(12) 0.0192(13) -0.0005(10) -0.0005(10) 0.0007(10)
C8 0.0286(13) 0.0214(12) 0.0221(13) -0.0006(11) 0.0004(11) 0.0018(10)
C81 0.0338(14) 0.0334(14) 0.0231(14) 0.0028(12) 0.0002(11) 0.0001(11)
N9 0.0308(12) 0.0290(11) 0.0179(11) 0.0009(9) 0.0000(9) -0.0010(9)
N10 0.0243(11) 0.0303(11) 0.0187(11) 0.0022(9) -0.0016(9) 0.0003(9)
C101 0.0260(13) 0.0253(13) 0.0241(14) -0.0009(10) 0.0015(11) 0.0046(11)
C102 0.0285(14) 0.0286(13) 0.0247(14) -0.0032(11) -0.0028(11) 0.0024(11)
C103 0.0246(14) 0.0394(15) 0.0312(16) -0.0059(12) -0.0033(12) 0.0082(12)
C104 0.0283(15) 0.0446(16) 0.0310(16) 0.0020(13) 0.0077(12) 0.0111(13)
C105 0.0345(15) 0.0459(16) 0.0217(14) 0.0031(13) 0.0040(12) 0.0008(12)
C106 0.0282(14) 0.0362(15) 0.0214(14) 0.0007(12) -0.0023(11) -0.0017(11)
C10A 0.0221(12) 0.0209(12) 0.0210(13) -0.0020(10) -0.0014(10) 0.0001(10)
N11 0.0247(11) 0.0268(11) 0.0201(11) 0.0001(9) -0.0015(9) 0.0004(9)
C11A 0.0249(13) 0.0190(12) 0.0221(13) -0.0029(10) -0.0020(10) 0.0020(10)
C11B 0.0291(13) 0.0194(12) 0.0224(13) -0.0028(10) -0.0028(11) 0.0020(10)

loop_
_atom_type_symbol
_atom_type_description
_atom_type_scat_dispersion_real
_atom_type_scat_dispersion_imag
_atom_type_scat_source
C C 0.0033 0.0016 'International Tables Vol C Tables 4.2.6.8 and 6.1.1.4'
H H 0.0000 0.0000 'International Tables Vol C Tables 4.2.6.8 and 6.1.1.4'
N N 0.0061 0.0033 'International Tables Vol C Tables 4.2.6.8 and 6.1.1.4'

loop_
_geom_angle_atom_site_label_1
_geom_angle_atom_site_label_2
_geom_angle_atom_site_label_3
_geom_angle
_geom_angle_publ_flag
C2 C1 C11B 121.0(2) no
C2 C1 H1 119.5 no
C11B C1 H1 119.5 no
C1 C2 C3 119.8(2) no
C1 C2 H2 120.1 no
C3 C2 H2 120.1 no
C4 C3 C2 119.5(2) no
C4 C3 H3 120.2 no
C2 C3 H3 120.2 no
C3 C4 C4A 121.6(2) no
C3 C4 H4 119.2 no
C4A C4 H4 119.2 no
C4 C4A C11B 119.0(2) no
C4 C4A C5 121.5(2) no
C11B C4A C5 119.3(2) no
C4A C5 C6 113.0(2) no
C4A C5 H5A 109.0 no
C6 C5 H5A 109.0 no
C4A C5 H5B 109.0 no
C6 C5 H5B 109.0 no
H5A C5 H5B 107.8 no
C6A C6 C5 113.7(2) no
C6A C6 H6A 108.8 no
C5 C6 H6A 108.8 no
C6A C6 H6B 108.8 no
C5 C6 H6B 108.8 no
H6A C6 H6B 107.7 no
C7 C6A C11A 119.3(2) no
C7 C6A C6 122.6(2) no
C11A C6A C6 118.1(2) no
C6A C7 C7A 117.7(2) no
C6A C7 C71 122.0(2) no
C7A C7 C71 120.2(2) no
C72 C71 C76 117.6(2) no
C72 C71 C7 119.4(2) no
C76 C71 C7 123.0(2) no
N73 C72 C71 124.4(2) no
N73 C72 H72 117.8 no
C71 C72 H72 117.8 no
C74 N73 C72 116.2(2) no
N73 C74 C75 124.3(2) no
N73 C74 H74 117.9 no
C75 C74 H74 117.9 no
C74 C75 C76 118.7(2) no
C74 C75 H75 120.6 no
C76 C75 H75 120.6 no
C75 C76 C71 118.8(2) no
C75 C76 H76 120.6 no
C71 C76 H76 120.6 no
C10A C7A C7 117.3(2) no
C10A C7A C8 105.15(19) no
C7 C7A C8 137.5(2) no
N9 C8 C7A 110.6(2) no
N9 C8 C81 118.6(2) no
C7A C8 C81 130.8(2) no
C8 C81 H81A 109.5 no
C8 C81 H81B 109.5 no
H81A C81 H81B 109.5 no
C8 C81 H81C 109.5 no
H81A C81 H81C 109.5 no
H81B C81 H81C 109.5 no
C8 N9 N10 106.83(18) no
C10A N10 N9 110.36(18) no
C10A N10 C101 130.14(19) no
N9 N10 C101 119.49(18) no
C106 C101 C102 120.3(2) no
C106 C101 N10 120.4(2) no
C102 C101 N10 119.2(2) no
C103 C102 C101 119.0(2) no
C103 C102 H102 120.5 no
C101 C102 H102 120.5 no
C104 C103 C102 121.3(2) no
C104 C103 H103 119.3 no
C102 C103 H103 119.3 no
C105 C104 C103 118.8(2) no
C105 C104 H104 120.6 no
C103 C104 H104 120.6 no
C104 C105 C106 121.2(2) no
C104 C105 H105 119.4 no
C106 C105 H105 119.4 no
C105 C106 C101 119.4(2) no
C105 C106 H106 120.3 no
C101 C106 H106 120.3 no
N11 C10A N10 125.9(2) no
N11 C10A C7A 127.0(2) no
N10 C10A C7A 107.05(19) no
C10A N11 C11A 114.93(19) no
N11 C11A C6A 123.8(2) no
N11 C11A C11B 116.05(19) no
C6A C11A C11B 120.1(2) no
C4A C11B C1 119.1(2) no
C4A C11B C11A 120.5(2) no
C1 C11B C11A 120.3(2) no

loop_
_geom_bond_atom_site_label_1
_geom_bond_atom_site_label_2
_geom_bond_distance
_geom_bond_publ_flag
C1 C2 1.379(3) no
C1 C11B 1.405(3) no
C1 H1 0.95 no
C2 C3 1.394(4) no
C2 H2 0.95 no
C3 C4 1.376(3) no
C3 H3 0.95 no
C4 C4A 1.395(3) no
C4 H4 0.95 no
C4A C11B 1.398(3) no
C4A C5 1.499(3) no
C5 C6 1.512(3) no
C5 H5A 0.99 no
C5 H5B 0.99 no
C6 C6A 1.510(3) no
C6 H6A 0.99 no
C6 H6B 0.99 no
C6A C7 1.393(3) no
C6A C11A 1.424(3) no
C7 C7A 1.408(3) no
C7 C71 1.488(3) no
C71 C72 1.387(3) no
C71 C76 1.392(3) no
C72 N73 1.339(3) no
C72 H72 0.95 no
N73 C74 1.332(3) no
C74 C75 1.377(4) no
C74 H74 0.95 no
C75 C76 1.379(3) no
C75 H75 0.95 no
C76 H76 0.95 no
C7A C10A 1.399(3) no
C7A C8 1.429(3) no
C8 N9 1.328(3) no
C8 C81 1.493(3) no
C81 H81A 0.98 no
C81 H81B 0.98 no
C81 H81C 0.98 no
N9 N10 1.383(2) no
N10 C10A 1.375(3) no
N10 C101 1.416(3) no
C101 C106 1.387(3) no
C101 C102 1.393(3) no
C102 C103 1.385(3) no
C102 H102 0.95 no
C103 C104 1.384(3) no
C103 H103 0.95 no
C104 C105 1.381(3) no
C104 H104 0.95 no
C105 C106 1.383(3) no
C105 H105 0.95 no
C106 H106 0.95 no
C10A N11 1.334(3) no
N11 C11A 1.341(3) no
C11A C11B 1.477(3) no

loop_
_geom_hbond_atom_site_label_D
_geom_hbond_atom_site_label_H
_geom_hbond_atom_site_label_A
_geom_hbond_site_symmetry_A
_geom_hbond_distance_DH
_geom_hbond_distance_HA
_geom_hbond_distance_DA
_geom_hbond_angle_DHA
_geom_hbond_publ_flag
C72 H72 Cg1 4_555 0.95 2.79 3.706(3) 163 y
C75 H75 Cg2 2_656 0.95 2.66 3.431(3) 139 y

loop_
_geom_torsion_atom_site_label_1
_geom_torsion_atom_site_label_2
_geom_torsion_atom_site_label_3
_geom_torsion_atom_site_label_4
_geom_torsion
_geom_torsion_publ_flag
C11B C1 C2 C3 0.5(4) no
C1 C2 C3 C4 -0.6(4) no
C2 C3 C4 C4A -0.5(4) no
C3 C4 C4A C11B 1.7(4) no
C3 C4 C4A C5 -172.6(2) no
C4 C4A C5 C6 -152.2(2) no
C11B C4A C5 C6 33.5(3) no
C4A C5 C6 C6A -45.8(3) no
C5 C6 C6A C7 -151.7(2) no
C5 C6 C6A C11A 31.8(3) no
C11A C6A C7 C7A -0.1(3) no
C6 C6A C7 C7A -176.6(2) no
C11A C6A C7 C71 -177.3(2) no
C6 C6A C7 C71 6.3(3) no
C6A C7 C71 C72 117.8(3) no
C7A C7 C71 C72 -59.4(3) no
C6A C7 C71 C76 -62.5(3) no
C7A C7 C71 C76 120.4(3) no
C76 C71 C72 N73 0.5(4) no
C7 C71 C72 N73 -179.7(2) no
C71 C72 N73 C74 -1.0(4) no
C72 N73 C74 C75 0.6(4) no
N73 C74 C75 C76 0.3(4) no
C74 C75 C76 C71 -0.7(4) no
C72 C71 C76 C75 0.4(3) no
C7 C71 C76 C75 -179.4(2) no
C6A C7 C7A C10A 0.4(3) no
C71 C7 C7A C10A 177.7(2) no
C6A C7 C7A C8 177.4(2) no
C71 C7 C7A C8 -5.3(4) no
C10A C7A C8 N9 -0.3(3) no
C7 C7A C8 N9 -177.6(3) no
C10A C7A C8 C81 -178.8(2) no
C7 C7A C8 C81 3.9(5) no
C7A C8 N9 N10 -0.4(2) no
C81 C8 N9 N10 178.32(19) no
C8 N9 N10 C10A 1.0(2) no
C8 N9 N10 C101 179.64(19) no
C10A N10 C101 C106 -25.7(4) no
N9 N10 C101 C106 156.0(2) no
C10A N10 C101 C102 154.5(2) no
N9 N10 C101 C102 -23.9(3) no
C106 C101 C102 C103 -1.5(3) no
N10 C101 C102 C103 178.3(2) no
C101 C102 C103 C104 1.1(4) no
C102 C103 C104 C105 0.4(4) no
C103 C104 C105 C106 -1.5(4) no
C104 C105 C106 C101 1.1(4) no
C102 C101 C106 C105 0.5(4) no
N10 C101 C106 C105 -179.4(2) no
N9 N10 C10A N11 178.3(2) no
C101 N10 C10A N11 -0.2(4) no
N9 N10 C10A C7A -1.2(2) no
C101 N10 C10A C7A -179.7(2) no
C7 C7A C10A N11 -0.7(3) no
C8 C7A C10A N11 -178.6(2) no
C7 C7A C10A N10 178.8(2) no
C8 C7A C10A N10 0.9(2) no
N10 C10A N11 C11A -178.9(2) no
C7A C10A N11 C11A 0.5(3) no
C10A N11 C11A C6A 0.0(3) no
C10A N11 C11A C11B -179.96(19) no
C7 C6A C11A N11 -0.2(3) no
C6 C6A C11A N11 176.5(2) no
C7 C6A C11A C11B 179.8(2) no
C6 C6A C11A C11B -3.6(3) no
C4 C4A C11B C1 -1.7(3) no
C5 C4A C11B C1 172.7(2) no
C4 C4A C11B C11A -179.8(2) no
C5 C4A C11B C11A -5.3(3) no
C2 C1 C11B C4A 0.6(3) no
C2 C1 C11B C11A 178.7(2) no
N11 C11A C11B C4A 169.4(2) no
C6A C11A C11B C4A -10.6(3) no
N11 C11A C11B C1 -8.7(3) no
C6A C11A C11B C1 171.4(2) no

loop_
_cod_related_entry_id
_cod_related_entry_database
_cod_related_entry_code
1 ChemSpider 21120677
